data_4133588
loop_
_publ_author_name
'Zhu, Xiaotao'
'Deng, Weili'
'Chiou, Mong-Feng'
'Ye, Changqing'
'Jian, Wujun'
'Zeng, Yuehua'
'Jiao, Yihang'
'Ge, Liang'
'Li, Yajun'
'Zhang, Xinhao'
'Bao, Hongli'

_publ_section_title
;
 Copper-Catalyzed Radical 1,4-Difunctionalization of 1,3-Enynes with Alkyl
 Diacyl Peroxides and N-Fluorobenzenesulfonimide.
;
_journal_issue 1
_journal_name_full 'Journal of the American Chemical Society'
_journal_page_first 548
_journal_page_last 559
_journal_paper_doi 10.1021/jacs.8b11499
_journal_volume 141
_journal_year 2019
_chemical_formula_moiety 'C27 H24 N2 O4 S2'
_chemical_formula_sum 'C27 H24 N2 O4 S2'
_chemical_formula_weight 504.60
_space_group_crystal_system monoclinic
_space_group_IT_number 14
_space_group_name_Hall '-P 2ybc'
_space_group_name_H-M_alt 'P 1 21/c 1'
_atom_sites_solution_hydrogens geom
_audit_creation_method SHELXL-2016/6
_cell_angle_alpha 90
_cell_angle_beta 104.554(2)
_cell_angle_gamma 90
_cell_formula_units_Z 4
_cell_length_a 9.5006(6)
_cell_length_b 24.2369(12)
_cell_length_c 10.9473(8)
_cell_measurement_reflns_used 7173
_cell_measurement_temperature 100(2)
_cell_measurement_theta_max 27.08
_cell_measurement_theta_min 2.37
_cell_volume 2439.9(3)
_computing_structure_refinement 'SHELXL-2016/6 (Sheldrick, 2016)'
_computing_structure_solution 'SHELXT 2014/5 (Sheldrick, 2014)'
_diffrn_ambient_temperature 100(2)
_diffrn_measured_fraction_theta_full 1.000
_diffrn_measured_fraction_theta_max 0.999
_diffrn_measurement_device_type 'Bruker APEX-II CCD'
_diffrn_measurement_method '\f and \w scans'
_diffrn_radiation_type MoK\a
_diffrn_radiation_wavelength 0.71073
_diffrn_reflns_av_R_equivalents 0.2096
_diffrn_reflns_av_unetI/netI 0.0871
_diffrn_reflns_Laue_measured_fraction_full 1.000
_diffrn_reflns_Laue_measured_fraction_max 0.999
_diffrn_reflns_limit_h_max 12
_diffrn_reflns_limit_h_min -12
_diffrn_reflns_limit_k_max 31
_diffrn_reflns_limit_k_min -31
_diffrn_reflns_limit_l_max 13
_diffrn_reflns_limit_l_min -14
_diffrn_reflns_number 38611
_diffrn_reflns_point_group_measured_fraction_full 1.000
_diffrn_reflns_point_group_measured_fraction_max 0.999
_diffrn_reflns_theta_full 25.242
_diffrn_reflns_theta_max 27.112
_diffrn_reflns_theta_min 2.215
_diffrn_source 'fine-focus sealed tube'
_exptl_absorpt_coefficient_mu 0.256
_exptl_absorpt_correction_T_max 1.0000
_exptl_absorpt_correction_T_min 0.6948
_exptl_absorpt_correction_type none
_exptl_crystal_colour colorless
_exptl_crystal_density_diffrn 1.374
_exptl_crystal_density_method 'not measured'
_exptl_crystal_description Prism
_exptl_crystal_F_000 1056
_exptl_crystal_size_max 0.200
_exptl_crystal_size_mid 0.100
_exptl_crystal_size_min 0.050
_refine_diff_density_max 0.581
_refine_diff_density_min -0.803
_refine_diff_density_rms 0.129
_refine_ls_extinction_method none
_refine_ls_goodness_of_fit_ref 1.122
_refine_ls_hydrogen_treatment constr
_refine_ls_matrix_type full
_refine_ls_number_parameters 317
_refine_ls_number_reflns 5378
_refine_ls_number_restraints 0
_refine_ls_restrained_S_all 1.122
_refine_ls_R_factor_all 0.0867
_refine_ls_R_factor_gt 0.0641
_refine_ls_shift/su_max 0.001
_refine_ls_shift/su_mean 0.000
_refine_ls_structure_factor_coef Fsqd
_refine_ls_weighting_details 'w=1/[\s^2^(Fo^2^)+(0.1000P)^2^] where P=(Fo^2^+2Fc^2^)/3'
_refine_ls_weighting_scheme calc
_refine_ls_wR_factor_gt 0.1608
_refine_ls_wR_factor_ref 0.1821
_reflns_Friedel_coverage 0.000
_reflns_number_gt 4141
_reflns_number_total 5378
_reflns_threshold_expression 'I > 2\s(I)'
_cod_data_source_file ja8b11499_si_004.cif
_cod_data_source_block mo_zxt1_0m_a
_cod_original_sg_symbol_H-M 'P 21/c'
_cod_database_code 4133588
_shelx_shelxl_version_number 2016/6
_shelx_space_group_comment
;
The symmetry employed for this shelxl refinement is uniquely defined
by the following loop, which should always be used as a source of
symmetry information in preference to the above space-group names.
They are only intended as comments.
;
_shelx_estimated_absorpt_t_min 0.951
_shelx_estimated_absorpt_t_max 0.987

loop_
_space_group_symop_operation_xyz
'x, y, z'
'-x, y+1/2, -z+1/2'
'-x, -y, -z'
'x, -y-1/2, z-1/2'

loop_
_atom_site_label
_atom_site_type_symbol
_atom_site_fract_x
_atom_site_fract_y
_atom_site_fract_z
_atom_site_U_iso_or_equiv
_atom_site_adp_type
_atom_site_occupancy
_atom_site_site_symmetry_order
_atom_site_calc_flag
_atom_site_refinement_flags_posn
_atom_site_refinement_flags_adp
S1 S 0.39881(6) 0.73273(2) 0.70137(6) 0.01493(19) Uani 1 1 d . .
S2 S 0.23747(6) 0.63052(2) 0.67793(6) 0.01545(19) Uani 1 1 d . .
O1 O 0.2000(2) 0.58760(7) 0.58549(18) 0.0212(4) Uani 1 1 d . .
O2 O 0.4041(2) 0.71886(7) 0.82936(18) 0.0202(4) Uani 1 1 d . .
O3 O 0.31447(19) 0.77906(7) 0.64397(19) 0.0221(4) Uani 1 1 d . .
O4 O 0.12331(19) 0.65901(8) 0.71445(19) 0.0228(4) Uani 1 1 d . .
N1 N 0.3401(2) 0.67478(8) 0.6174(2) 0.0126(4) Uani 1 1 d . .
N2 N 0.0084(3) 0.61939(11) 0.0269(3) 0.0305(6) Uani 1 1 d . .
C1 C 0.8579(3) 0.75251(13) 0.6669(3) 0.0286(7) Uani 1 1 d . .
H1 H 0.954615 0.756381 0.658769 0.034 Uiso 1 1 calc R U
C2 C 0.7515(3) 0.78817(12) 0.6032(3) 0.0278(7) Uani 1 1 d . .
H5 H 0.775796 0.816918 0.553192 0.033 Uiso 1 1 calc R U
C3 C 0.6087(3) 0.78226(11) 0.6119(3) 0.0220(6) Uani 1 1 d . .
H8 H 0.534750 0.806593 0.567907 0.026 Uiso 1 1 calc R U
C4 C 0.5767(3) 0.74017(10) 0.6858(3) 0.0171(5) Uani 1 1 d . .
C5 C 0.2982(3) 0.68390(10) 0.4762(3) 0.0156(5) Uani 1 1 d . .
H12 H 0.359472 0.715350 0.460442 0.019 Uiso 1 1 calc R U
C6 C 0.3393(3) 0.63489(10) 0.4054(2) 0.0148(5) Uani 1 1 d . .
C7 C 0.2370(3) 0.60802(11) 0.3249(3) 0.0191(6) Uani 1 1 d . .
C8 C 0.1311(3) 0.58030(11) 0.2490(3) 0.0180(5) Uani 1 1 d . .
C9 C 0.0712(3) 0.52768(11) 0.2862(3) 0.0236(6) Uani 1 1 d . .
H18 H 0.101724 0.518527 0.378175 0.028 Uiso 1 1 calc R U
C10 C 0.0508(4) 0.47885(12) 0.1977(3) 0.0347(8) Uani 1 1 d . .
H2 H 0.074902 0.483823 0.115522 0.042 Uiso 1 1 calc R U
H21 H 0.071759 0.441679 0.235367 0.042 Uiso 1 1 calc R U
C11 C 0.5506(3) 0.56531(13) 1.0271(3) 0.0350(8) Uani 1 1 d . .
H3 H 0.616688 0.552023 1.101391 0.042 Uiso 1 1 calc R U
C12 C 0.5847(3) 0.56063(13) 0.9125(3) 0.0352(8) Uani 1 1 d . .
H4 H 0.674233 0.544252 0.908352 0.042 Uiso 1 1 calc R U
C13 C 0.4893(3) 0.57968(11) 0.8030(3) 0.0242(6) Uani 1 1 d . .
H24 H 0.511063 0.575925 0.723299 0.029 Uiso 1 1 calc R U
C14 C 0.3607(3) 0.60443(10) 0.8135(3) 0.0183(6) Uani 1 1 d . .
C15 C 0.8253(3) 0.71097(12) 0.7429(3) 0.0258(6) Uani 1 1 d . .
H6 H 0.899680 0.687019 0.787690 0.031 Uiso 1 1 calc R U
C16 C 0.6840(3) 0.70469(11) 0.7530(3) 0.0199(6) Uani 1 1 d . .
H7 H 0.660423 0.676588 0.805056 0.024 Uiso 1 1 calc R U
C17 C 0.1408(3) 0.70256(11) 0.4258(3) 0.0227(6) Uani 1 1 d . .
H11 H 0.075235 0.672117 0.432534 0.034 Uiso 1 1 calc R U
H10 H 0.124590 0.713513 0.337223 0.034 Uiso 1 1 calc R U
H9 H 0.121469 0.734019 0.475475 0.034 Uiso 1 1 calc R U
C18 C 0.4941(3) 0.61952(10) 0.4198(2) 0.0161(5) Uani 1 1 d . .
C19 C 0.6037(3) 0.65855(11) 0.4347(3) 0.0186(6) Uani 1 1 d . .
H13 H 0.580942 0.696585 0.438436 0.022 Uiso 1 1 calc R U
C20 C 0.7467(3) 0.64261(12) 0.4444(3) 0.0252(6) Uani 1 1 d . .
H17 H 0.820672 0.669782 0.453229 0.030 Uiso 1 1 calc R U
C21 C 0.7816(3) 0.58736(12) 0.4411(3) 0.0285(7) Uani 1 1 d . .
H16 H 0.879597 0.576523 0.449249 0.034 Uiso 1 1 calc R U
C22 C 0.6733(3) 0.54782(12) 0.4259(3) 0.0282(7) Uani 1 1 d . .
H15 H 0.697141 0.509853 0.423059 0.034 Uiso 1 1 calc R U
C23 C 0.5307(3) 0.56338(11) 0.4150(3) 0.0219(6) Uani 1 1 d . .
H14 H 0.456933 0.536048 0.404120 0.026 Uiso 1 1 calc R U
C24 C -0.0783(3) 0.50861(13) 0.2182(3) 0.0307(7) Uani 1 1 d . .
H20 H -0.137469 0.489802 0.268323 0.037 Uiso 1 1 calc R U
H19 H -0.134327 0.531928 0.148528 0.037 Uiso 1 1 calc R U
C25 C 0.0665(3) 0.60221(11) 0.1250(3) 0.0204(6) Uani 1 1 d . .
C26 C 0.3247(3) 0.60920(11) 0.9278(3) 0.0226(6) Uani 1 1 d . .
H22 H 0.235713 0.625863 0.932619 0.027 Uiso 1 1 calc R U
C27 C 0.4213(3) 0.58911(12) 1.0352(3) 0.0291(7) Uani 1 1 d . .
H23 H 0.398451 0.591737 1.114625 0.035 Uiso 1 1 calc R U

loop_
_atom_site_aniso_label
_atom_site_aniso_U_11
_atom_site_aniso_U_22
_atom_site_aniso_U_33
_atom_site_aniso_U_23
_atom_site_aniso_U_13
_atom_site_aniso_U_12
S1 0.0142(3) 0.0116(3) 0.0179(4) -0.0022(2) 0.0020(2) -0.0006(2)
S2 0.0126(3) 0.0161(3) 0.0170(4) 0.0004(2) 0.0025(2) -0.0022(2)
O1 0.0242(10) 0.0188(9) 0.0191(11) -0.0020(8) 0.0024(8) -0.0082(7)
O2 0.0243(10) 0.0175(9) 0.0185(10) -0.0038(8) 0.0051(8) -0.0022(7)
O3 0.0188(9) 0.0131(8) 0.0314(12) -0.0007(8) 0.0008(8) 0.0046(7)
O4 0.0132(9) 0.0307(11) 0.0247(11) 0.0031(8) 0.0052(8) 0.0039(7)
N1 0.0114(9) 0.0111(9) 0.0135(11) 0.0003(8) -0.0001(8) -0.0020(7)
N2 0.0240(12) 0.0413(15) 0.0234(15) -0.0043(12) 0.0008(11) 0.0029(11)
C1 0.0152(13) 0.0468(18) 0.0229(16) -0.0107(14) 0.0031(11) -0.0122(13)
C2 0.0286(15) 0.0314(15) 0.0211(16) -0.0029(12) 0.0020(12) -0.0187(12)
C3 0.0222(13) 0.0188(13) 0.0218(15) -0.0007(11) -0.0002(11) -0.0056(10)
C4 0.0150(12) 0.0165(12) 0.0179(14) -0.0032(10) 0.0007(10) -0.0023(9)
C5 0.0123(11) 0.0147(12) 0.0187(14) 0.0023(10) 0.0017(10) 0.0006(9)
C6 0.0142(11) 0.0160(12) 0.0137(13) 0.0009(10) 0.0025(10) -0.0013(9)
C7 0.0146(12) 0.0203(13) 0.0222(15) -0.0006(11) 0.0046(11) -0.0005(10)
C8 0.0157(12) 0.0210(13) 0.0157(14) -0.0043(10) 0.0010(10) -0.0013(10)
C9 0.0234(14) 0.0220(14) 0.0228(16) -0.0051(11) 0.0012(12) -0.0047(11)
C10 0.0408(18) 0.0235(15) 0.040(2) -0.0142(14) 0.0099(15) -0.0073(13)
C11 0.0311(16) 0.0370(17) 0.0310(19) 0.0165(14) -0.0032(14) 0.0005(13)
C12 0.0238(15) 0.0322(16) 0.048(2) 0.0143(15) 0.0058(15) 0.0090(12)
C13 0.0231(14) 0.0228(14) 0.0273(17) 0.0074(12) 0.0073(12) 0.0038(11)
C14 0.0163(12) 0.0126(12) 0.0239(15) 0.0021(10) 0.0012(10) -0.0022(9)
C15 0.0149(12) 0.0346(16) 0.0243(16) -0.0046(13) -0.0017(11) -0.0009(11)
C16 0.0182(12) 0.0233(13) 0.0158(14) 0.0010(11) 0.0000(10) 0.0002(10)
C17 0.0156(13) 0.0249(14) 0.0241(16) 0.0020(12) -0.0014(11) 0.0036(10)
C18 0.0146(12) 0.0196(12) 0.0133(13) -0.0011(10) 0.0019(10) 0.0002(9)
C19 0.0174(12) 0.0172(12) 0.0211(15) -0.0035(10) 0.0045(11) 0.0004(10)
C20 0.0152(13) 0.0281(14) 0.0315(17) -0.0088(13) 0.0045(12) -0.0038(11)
C21 0.0177(13) 0.0327(15) 0.0341(18) -0.0043(13) 0.0047(12) 0.0065(11)
C22 0.0312(15) 0.0192(13) 0.0334(19) -0.0001(12) 0.0063(13) 0.0088(12)
C23 0.0214(13) 0.0170(12) 0.0259(16) -0.0026(11) 0.0032(11) -0.0019(10)
C24 0.0210(14) 0.0316(16) 0.0382(19) -0.0080(14) 0.0048(13) -0.0137(12)
C25 0.0161(12) 0.0214(13) 0.0227(16) -0.0071(11) 0.0032(11) -0.0010(10)
C26 0.0216(13) 0.0213(13) 0.0226(15) 0.0027(11) 0.0011(11) -0.0026(11)
C27 0.0357(16) 0.0279(15) 0.0217(16) 0.0075(12) 0.0036(13) -0.0021(13)

loop_
_atom_type_symbol
_atom_type_description
_atom_type_scat_dispersion_real
_atom_type_scat_dispersion_imag
_atom_type_scat_source
C C 0.0033 0.0016 'International Tables Vol C Tables 4.2.6.8 and 6.1.1.4'
H H 0.0000 0.0000 'International Tables Vol C Tables 4.2.6.8 and 6.1.1.4'
N N 0.0061 0.0033 'International Tables Vol C Tables 4.2.6.8 and 6.1.1.4'
O O 0.0106 0.0060 'International Tables Vol C Tables 4.2.6.8 and 6.1.1.4'
S S 0.1246 0.1234 'International Tables Vol C Tables 4.2.6.8 and 6.1.1.4'

loop_
_geom_angle_atom_site_label_1
_geom_angle_atom_site_label_2
_geom_angle_atom_site_label_3
_geom_angle
O2 S1 O3 119.56(12)
O2 S1 N1 105.22(11)
O3 S1 N1 109.92(11)
O2 S1 C4 108.82(12)
O3 S1 C4 108.94(12)
N1 S1 C4 103.11(11)
O4 S2 O1 118.59(12)
O4 S2 N1 110.90(11)
O1 S2 N1 104.41(11)
O4 S2 C14 109.23(13)
O1 S2 C14 109.22(12)
N1 S2 C14 103.37(11)
C5 N1 S2 117.60(15)
C5 N1 S1 113.55(15)
S2 N1 S1 117.14(13)
C2 C1 C15 120.8(3)
C2 C1 H1 119.6
C15 C1 H1 119.6
C1 C2 C3 120.3(3)
C1 C2 H5 119.8
C3 C2 H5 119.8
C4 C3 C2 118.5(3)
C4 C3 H8 120.7
C2 C3 H8 120.7
C3 C4 C16 121.6(2)
C3 C4 S1 119.5(2)
C16 C4 S1 118.8(2)
N1 C5 C6 111.77(19)
N1 C5 C17 113.2(2)
C6 C5 C17 113.6(2)
N1 C5 H12 105.8
C6 C5 H12 105.8
C17 C5 H12 105.8
C7 C6 C18 119.6(2)
C7 C6 C5 119.2(2)
C18 C6 C5 121.0(2)
C6 C7 C8 176.9(3)
C7 C8 C25 118.8(2)
C7 C8 C9 123.1(3)
C25 C8 C9 118.0(2)
C8 C9 C24 120.3(3)
C8 C9 C10 119.3(3)
C24 C9 C10 59.2(2)
C8 C9 H18 115.5
C24 C9 H18 115.5
C10 C9 H18 115.5
C24 C10 C9 60.10(19)
C24 C10 H2 117.8
C9 C10 H2 117.8
C24 C10 H21 117.8
C9 C10 H21 117.8
H2 C10 H21 114.9
C12 C11 C27 120.6(3)
C12 C11 H3 119.7
C27 C11 H3 119.7
C11 C12 C13 120.5(3)
C11 C12 H4 119.8
C13 C12 H4 119.8
C12 C13 C14 117.9(3)
C12 C13 H24 121.0
C14 C13 H24 121.0
C26 C14 C13 122.2(3)
C26 C14 S2 118.0(2)
C13 C14 S2 119.8(2)
C16 C15 C1 119.6(3)
C16 C15 H6 120.2
C1 C15 H6 120.2
C15 C16 C4 119.1(3)
C15 C16 H7 120.5
C4 C16 H7 120.5
C5 C17 H11 109.5
C5 C17 H10 109.5
H11 C17 H10 109.5
C5 C17 H9 109.5
H11 C17 H9 109.5
H10 C17 H9 109.5
C19 C18 C23 118.6(2)
C19 C18 C6 122.4(2)
C23 C18 C6 119.0(2)
C18 C19 C20 120.7(2)
C18 C19 H13 119.7
C20 C19 H13 119.7
C21 C20 C19 120.2(3)
C21 C20 H17 119.9
C19 C20 H17 119.9
C20 C21 C22 119.9(3)
C20 C21 H16 120.1
C22 C21 H16 120.1
C23 C22 C21 120.2(3)
C23 C22 H15 119.9
C21 C22 H15 119.9
C22 C23 C18 120.4(2)
C22 C23 H14 119.8
C18 C23 H14 119.8
C10 C24 C9 60.72(19)
C10 C24 H20 117.7
C9 C24 H20 117.7
C10 C24 H19 117.7
C9 C24 H19 117.7
H20 C24 H19 114.8
N2 C25 C8 176.7(3)
C14 C26 C27 118.5(3)
C14 C26 H22 120.8
C27 C26 H22 120.8
C11 C27 C26 120.2(3)
C11 C27 H23 119.9
C26 C27 H23 119.9

loop_
_geom_bond_atom_site_label_1
_geom_bond_atom_site_label_2
_geom_bond_distance
S1 O2 1.429(2)
S1 O3 1.4300(18)
S1 N1 1.695(2)
S1 C4 1.749(3)
S2 O4 1.4251(19)
S2 O1 1.4326(19)
S2 N1 1.693(2)
S2 C14 1.760(3)
N1 C5 1.513(3)
N2 C25 1.155(4)
C1 C2 1.379(4)
C1 C15 1.390(4)
C1 H1 0.9500
C2 C3 1.391(4)
C2 H5 0.9500
C3 C4 1.383(4)
C3 H8 0.9500
C4 C16 1.394(4)
C5 C6 1.522(3)
C5 C17 1.526(3)
C5 H12 1.0000
C6 C7 1.310(4)
C6 C18 1.486(3)
C7 C8 1.316(4)
C8 C25 1.443(4)
C8 C9 1.494(4)
C9 C24 1.501(4)
C9 C10 1.511(4)
C9 H18 1.0000
C10 C24 1.488(4)
C10 H2 0.9900
C10 H21 0.9900
C11 C12 1.378(5)
C11 C27 1.380(5)
C11 H3 0.9500
C12 C13 1.388(4)
C12 H4 0.9500
C13 C14 1.392(4)
C13 H24 0.9500
C14 C26 1.383(4)
C15 C16 1.383(4)
C15 H6 0.9500
C16 H7 0.9500
C17 H11 0.9800
C17 H10 0.9800
C17 H9 0.9800
C18 C19 1.386(4)
C18 C23 1.409(4)
C19 C20 1.391(4)
C19 H13 0.9500
C20 C21 1.382(4)
C20 H17 0.9500
C21 C22 1.385(4)
C21 H16 0.9500
C22 C23 1.382(4)
C22 H15 0.9500
C23 H14 0.9500
C24 H20 0.9900
C24 H19 0.9900
C26 C27 1.385(4)
C26 H22 0.9500
C27 H23 0.9500

loop_
_geom_torsion_atom_site_label_1
_geom_torsion_atom_site_label_2
_geom_torsion_atom_site_label_3
_geom_torsion_atom_site_label_4
_geom_torsion
O4 S2 N1 C5 -91.87(18)
O1 S2 N1 C5 36.95(19)
C14 S2 N1 C5 151.18(17)
O4 S2 N1 S1 48.89(16)
O1 S2 N1 S1 177.72(12)
C14 S2 N1 S1 -68.05(15)
O2 S1 N1 C5 168.44(16)
O3 S1 N1 C5 38.48(19)
C4 S1 N1 C5 -77.56(18)
O2 S1 N1 S2 26.14(15)
O3 S1 N1 S2 -103.83(14)
C4 S1 N1 S2 140.14(13)
C15 C1 C2 C3 -1.5(4)
C1 C2 C3 C4 0.3(4)
C2 C3 C4 C16 1.3(4)
C2 C3 C4 S1 178.5(2)
O2 S1 C4 C3 -139.9(2)
O3 S1 C4 C3 -8.0(3)
N1 S1 C4 C3 108.8(2)
O2 S1 C4 C16 37.5(2)
O3 S1 C4 C16 169.4(2)
N1 S1 C4 C16 -73.9(2)
S2 N1 C5 C6 -74.5(2)
S1 N1 C5 C6 143.39(17)
S2 N1 C5 C17 55.4(2)
S1 N1 C5 C17 -86.7(2)
N1 C5 C6 C7 119.1(3)
C17 C5 C6 C7 -10.6(3)
N1 C5 C6 C18 -65.0(3)
C17 C5 C6 C18 165.3(2)
C7 C8 C9 C24 158.3(3)
C25 C8 C9 C24 -20.0(4)
C7 C8 C9 C10 -132.3(3)
C25 C8 C9 C10 49.4(4)
C8 C9 C10 C24 -109.8(3)
C27 C11 C12 C13 -0.2(5)
C11 C12 C13 C14 1.3(4)
C12 C13 C14 C26 -1.6(4)
C12 C13 C14 S2 178.8(2)
O4 S2 C14 C26 6.7(2)
O1 S2 C14 C26 -124.4(2)
N1 S2 C14 C26 124.8(2)
O4 S2 C14 C13 -173.6(2)
O1 S2 C14 C13 55.2(2)
N1 S2 C14 C13 -55.5(2)
C2 C1 C15 C16 1.2(4)
C1 C15 C16 C4 0.4(4)
C3 C4 C16 C15 -1.6(4)
S1 C4 C16 C15 -178.9(2)
C7 C6 C18 C19 140.0(3)
C5 C6 C18 C19 -35.8(4)
C7 C6 C18 C23 -38.3(4)
C5 C6 C18 C23 145.9(3)
C23 C18 C19 C20 0.2(4)
C6 C18 C19 C20 -178.2(3)
C18 C19 C20 C21 -1.0(5)
C19 C20 C21 C22 1.1(5)
C20 C21 C22 C23 -0.5(5)
C21 C22 C23 C18 -0.4(5)
C19 C18 C23 C22 0.5(4)
C6 C18 C23 C22 178.9(3)
C8 C9 C24 C10 108.2(3)
C13 C14 C26 C27 0.8(4)
S2 C14 C26 C27 -179.6(2)
C12 C11 C27 C26 -0.7(5)
C14 C26 C27 C11 0.4(4)
